data_4068653
loop_
_publ_author_name
'Liu, Bo'
'Liu, Xinli'
'Cui, Dongmei'
'Liu, Li'

_publ_section_title
;
 Reactivity of Rare-Earth Metal Complexes Stabilized by an
 Anilido-Phosphinimine Ligand
;
_journal_issue 5
_journal_name_full Organometallics
_journal_page_first 1453
_journal_paper_doi 10.1021/om801004r
_journal_volume 28
_journal_year 2009
_chemical_formula_sum 'C63 H72 Lu N2 O4 P'
_chemical_formula_weight 1127.17
_chemical_name_systematic
; 
 ? 
;
_space_group_IT_number 2
_symmetry_cell_setting triclinic
_symmetry_space_group_name_Hall '-P 1'
_symmetry_space_group_name_H-M 'P -1'
_atom_sites_solution_hydrogens geom
_atom_sites_solution_primary direct
_atom_sites_solution_secondary difmap
_audit_creation_method SHELXL-97
_cell_angle_alpha 71.8690(10)
_cell_angle_beta 88.322(2)
_cell_angle_gamma 76.807(2)
_cell_formula_units_Z 2
_cell_length_a 11.8114(15)
_cell_length_b 13.0915(16)
_cell_length_c 20.395(3)
_cell_measurement_temperature 187(2)
_cell_volume 2915.0(7)
_computing_cell_refinement 'Bruker SMART'
_computing_data_collection 'Bruker SMART'
_computing_data_reduction 'Bruker SAINT'
_computing_molecular_graphics 'Bruker SHELXTL'
_computing_publication_material 'Bruker SHELXTL'
_computing_structure_refinement 'SHELXL-97 (Sheldrick, 1997)'
_computing_structure_solution 'SHELXS-97 (Sheldrick, 1990)'
_diffrn_ambient_temperature 293(2)
_diffrn_measured_fraction_theta_full 0.973
_diffrn_measured_fraction_theta_max 0.973
_diffrn_measurement_device_type 'CCD area detector'
_diffrn_measurement_method 'phi and omega scans'
_diffrn_radiation_monochromator graphite
_diffrn_radiation_source 'fine-focus sealed tube'
_diffrn_radiation_type MoK\a
_diffrn_radiation_wavelength 0.71073
_diffrn_reflns_av_R_equivalents 0.0126
_diffrn_reflns_av_sigmaI/netI 0.0270
_diffrn_reflns_limit_h_max 14
_diffrn_reflns_limit_h_min -10
_diffrn_reflns_limit_k_max 16
_diffrn_reflns_limit_k_min -15
_diffrn_reflns_limit_l_max 22
_diffrn_reflns_limit_l_min -25
_diffrn_reflns_number 16464
_diffrn_reflns_theta_full 26.06
_diffrn_reflns_theta_max 26.06
_diffrn_reflns_theta_min 1.68
_exptl_absorpt_coefficient_mu 1.767
_exptl_absorpt_correction_T_max 0.8687
_exptl_absorpt_correction_T_min 0.7178
_exptl_absorpt_correction_type multi-scan
_exptl_crystal_density_diffrn 1.284
_exptl_crystal_density_method 'not measured'
_exptl_crystal_F_000 1164
_exptl_crystal_size_max 0.20
_exptl_crystal_size_mid 0.14
_exptl_crystal_size_min 0.08
_refine_diff_density_max 3.053
_refine_diff_density_min -1.211
_refine_diff_density_rms 0.153
_refine_ls_extinction_coef constr
_refine_ls_extinction_method none
_refine_ls_goodness_of_fit_ref 1.143
_refine_ls_hydrogen_treatment mixed
_refine_ls_matrix_type full
_refine_ls_number_parameters 657
_refine_ls_number_reflns 11230
_refine_ls_number_restraints 0
_refine_ls_restrained_S_all 1.143
_refine_ls_R_factor_all 0.0490
_refine_ls_R_factor_gt 0.0462
_refine_ls_shift/su_max 1.744
_refine_ls_shift/su_mean 0.014
_refine_ls_structure_factor_coef Fsqd
_refine_ls_weighting_details 'calc w=1/[\s^2^(Fo^2^)+(0.0738P)^2^+11.9211P] where P=(Fo^2^+2Fc^2^)/3'
_refine_ls_weighting_scheme calc
_refine_ls_wR_factor_gt 0.1402
_refine_ls_wR_factor_ref 0.1416
_reflns_number_gt 10583
_reflns_number_total 11230
_reflns_threshold_expression >2sigma(I)
_cod_data_source_file om801004r_si_002.cif
_cod_data_source_block complex_6
_cod_depositor_comments
;
The following automatic conversions were performed:

'_symmetry_cell_setting' value 'Triclinic' changed to 'triclinic'
according to /home/saulius/struct/CIF-dictionaries/cif_core.dic
dictionary named 'cif_core.dic' version 2.4.2 from 2011-04-26.

Automatic conversion script
Id: cif_fix_values 1715 2011-07-08 13:25:40Z adriana 
;
_cod_original_cell_volume 2915.0(6)
_cod_original_sg_symbol_H-M P-1
_cod_database_code 4068653

loop_
_symmetry_equiv_pos_as_xyz
'x, y, z'
'-x, -y, -z'

loop_
_atom_site_label
_atom_site_type_symbol
_atom_site_fract_x
_atom_site_fract_y
_atom_site_fract_z
_atom_site_U_iso_or_equiv
_atom_site_adp_type
_atom_site_occupancy
_atom_site_symmetry_multiplicity
_atom_site_calc_flag
_atom_site_refinement_flags
Lu Lu 0.106572(18) 0.809111(18) 0.706663(11) 0.02518(9) Uani 1 1 d .
P P 0.20389(12) 0.81771(12) 0.86155(7) 0.0262(3) Uani 1 1 d .
O1 O 0.0559(4) 0.8299(4) 0.5859(2) 0.0373(9) Uani 1 1 d .
O2 O -0.0936(4) 0.9100(4) 0.6770(2) 0.0372(9) Uani 1 1 d .
O3 O 0.4662(14) 0.9004(15) 0.3382(11) 0.215(7) Uani 1 1 d .
O4 O 0.2781(9) 0.8215(8) 0.3470(8) 0.171(6) Uani 1 1 d .
N1 N 0.2974(4) 0.7292(4) 0.7297(2) 0.0244(9) Uani 1 1 d .
N2 N 0.0996(4) 0.8008(4) 0.8190(2) 0.0272(9) Uani 1 1 d .
C1 C 0.0188(5) 0.6579(5) 0.7151(3) 0.0368(13) Uani 1 1 d .
C2 C -0.0454(5) 0.5981(5) 0.7174(3) 0.0368(13) Uani 1 1 d .
C3 C -0.1219(5) 0.5240(5) 0.7249(3) 0.0363(13) Uani 1 1 d .
C4 C -0.2360(6) 0.5621(7) 0.6963(4) 0.0521(18) Uani 1 1 d .
H4 H -0.2621 0.6359 0.6703 0.063 Uiso 1 1 calc R
C5 C -0.3102(6) 0.4916(8) 0.7062(5) 0.066(2) Uani 1 1 d .
H5 H -0.3858 0.5184 0.6869 0.079 Uiso 1 1 calc R
C6 C -0.2739(7) 0.3826(8) 0.7440(5) 0.062(2) Uani 1 1 d .
H6 H -0.3243 0.3356 0.7504 0.074 Uiso 1 1 calc R
C7 C -0.1631(8) 0.3435(7) 0.7721(4) 0.0564(19) Uani 1 1 d .
H7 H -0.1385 0.2693 0.7977 0.068 Uiso 1 1 calc R
C8 C -0.0867(6) 0.4122(6) 0.7632(4) 0.0430(15) Uani 1 1 d .
H8 H -0.0115 0.3838 0.7828 0.052 Uiso 1 1 calc R
C9 C 0.1343(5) 0.9951(5) 0.6565(3) 0.0311(12) Uani 1 1 d .
C10 C 0.1408(5) 1.0896(5) 0.6305(3) 0.0376(13) Uani 1 1 d .
C11 C 0.1474(6) 1.2034(5) 0.6003(3) 0.0395(14) Uani 1 1 d .
C12 C 0.0848(8) 1.2858(6) 0.6264(4) 0.0546(18) Uani 1 1 d .
H12 H 0.0376 1.2673 0.6635 0.066 Uiso 1 1 calc R
C13 C 0.0925(10) 1.3937(7) 0.5977(5) 0.075(3) Uani 1 1 d .
H13 H 0.0517 1.4471 0.6163 0.090 Uiso 1 1 calc R
C14 C 0.1586(10) 1.4238(7) 0.5425(5) 0.075(3) Uani 1 1 d .
H14 H 0.1626 1.4972 0.5233 0.090 Uiso 1 1 calc R
C15 C 0.2192(9) 1.3455(8) 0.5152(5) 0.071(3) Uani 1 1 d .
H15 H 0.2633 1.3664 0.4768 0.085 Uiso 1 1 calc R
C16 C 0.2160(7) 1.2357(6) 0.5437(4) 0.0514(17) Uani 1 1 d .
H16 H 0.2595 1.1831 0.5254 0.062 Uiso 1 1 calc R
C17 C -0.0019(5) 0.7787(4) 0.8585(3) 0.0259(11) Uani 1 1 d .
C18 C -0.0929(5) 0.8656(5) 0.8638(3) 0.0309(12) Uani 1 1 d .
C19 C -0.1834(5) 0.8399(5) 0.9068(3) 0.0349(13) Uani 1 1 d .
H19 H -0.2422 0.8974 0.9118 0.042 Uiso 1 1 calc R
C20 C -0.1893(5) 0.7322(6) 0.9424(3) 0.0386(14) Uani 1 1 d .
C21 C -0.1029(5) 0.6481(5) 0.9320(3) 0.0371(13) Uani 1 1 d .
H21 H -0.1081 0.5753 0.9530 0.045 Uiso 1 1 calc R
C22 C -0.0089(5) 0.6681(5) 0.8915(3) 0.0300(11) Uani 1 1 d .
C23 C 0.0829(5) 0.5715(5) 0.8851(3) 0.0355(13) Uani 1 1 d .
H23A H 0.0636 0.5039 0.9123 0.053 Uiso 1 1 calc R
H23B H 0.1570 0.5751 0.9012 0.053 Uiso 1 1 calc R
H23C H 0.0867 0.5738 0.8376 0.053 Uiso 1 1 calc R
C24 C -0.0972(5) 0.9867(5) 0.8241(3) 0.0370(13) Uani 1 1 d .
H24A H -0.1742 1.0226 0.8042 0.056 Uiso 1 1 calc R
H24B H -0.0426 0.9907 0.7881 0.056 Uiso 1 1 calc R
H24C H -0.0774 1.0227 0.8551 0.056 Uiso 1 1 calc R
C25 C -0.2842(6) 0.7065(7) 0.9912(4) 0.057(2) Uani 1 1 d .
H25A H -0.3152 0.6502 0.9822 0.086 Uiso 1 1 calc R
H25B H -0.3450 0.7720 0.9846 0.086 Uiso 1 1 calc R
H25C H -0.2529 0.6808 1.0379 0.086 Uiso 1 1 calc R
C26 C 0.2330(5) 0.7163(5) 0.9476(3) 0.0320(12) Uani 1 1 d .
C27 C 0.1455(6) 0.7084(5) 0.9961(3) 0.0380(13) Uani 1 1 d .
H27 H 0.0721 0.7554 0.9846 0.046 Uiso 1 1 calc R
C28 C 0.1688(7) 0.6305(6) 1.0610(3) 0.0479(16) Uani 1 1 d .
H28 H 0.1102 0.6252 1.0926 0.058 Uiso 1 1 calc R
C29 C 0.2764(8) 0.5616(6) 1.0793(4) 0.057(2) Uani 1 1 d .
H29 H 0.2914 0.5101 1.1232 0.068 Uiso 1 1 calc R
C30 C 0.3625(7) 0.5693(7) 1.0322(4) 0.058(2) Uani 1 1 d .
H30 H 0.4361 0.5228 1.0446 0.070 Uiso 1 1 calc R
C31 C 0.3412(6) 0.6449(6) 0.9667(3) 0.0438(15) Uani 1 1 d .
H31 H 0.4000 0.6479 0.9353 0.053 Uiso 1 1 calc R
C32 C 0.1740(5) 0.9509(5) 0.8767(3) 0.0325(12) Uani 1 1 d .
C33 C 0.1682(6) 1.0440(5) 0.8188(3) 0.0392(14) Uani 1 1 d .
H33 H 0.1802 1.0360 0.7752 0.047 Uiso 1 1 calc R
C34 C 0.1444(6) 1.1485(6) 0.8267(4) 0.0481(17) Uani 1 1 d .
H34 H 0.1432 1.2101 0.7884 0.058 Uiso 1 1 calc R
C35 C 0.1226(7) 1.1617(6) 0.8904(4) 0.0509(17) Uani 1 1 d .
H35 H 0.1045 1.2321 0.8950 0.061 Uiso 1 1 calc R
C36 C 0.1277(7) 1.0713(6) 0.9470(4) 0.0500(17) Uani 1 1 d .
H36 H 0.1134 1.0807 0.9901 0.060 Uiso 1 1 calc R
C37 C 0.1538(6) 0.9653(6) 0.9416(3) 0.0425(15) Uani 1 1 d .
H37 H 0.1579 0.9044 0.9807 0.051 Uiso 1 1 calc R
C38 C 0.3380(5) 0.8083(5) 0.8185(3) 0.0296(11) Uani 1 1 d .
C39 C 0.4205(6) 0.8442(6) 0.8489(3) 0.0418(15) Uani 1 1 d .
H39 H 0.3949 0.8862 0.8781 0.050 Uiso 1 1 calc R
C40 C 0.5379(6) 0.8195(7) 0.8371(4) 0.0486(17) Uani 1 1 d .
H40 H 0.5902 0.8473 0.8560 0.058 Uiso 1 1 calc R
C41 C 0.5749(5) 0.7531(6) 0.7968(3) 0.0430(15) Uani 1 1 d .
H41 H 0.6542 0.7298 0.7917 0.052 Uiso 1 1 calc R
C42 C 0.4960(5) 0.7201(5) 0.7637(3) 0.0335(12) Uani 1 1 d .
H42 H 0.5242 0.6754 0.7364 0.040 Uiso 1 1 calc R
C43 C 0.3741(5) 0.7514(4) 0.7695(3) 0.0271(11) Uani 1 1 d .
C44 C 0.3462(5) 0.6698(5) 0.6830(3) 0.0282(11) Uani 1 1 d .
C45 C 0.3427(5) 0.5570(5) 0.6992(3) 0.0315(12) Uani 1 1 d .
C46 C 0.3780(6) 0.5025(6) 0.6507(4) 0.0430(15) Uani 1 1 d .
H46 H 0.3734 0.4294 0.6602 0.052 Uiso 1 1 calc R
C47 C 0.4203(6) 0.5567(6) 0.5879(4) 0.0473(16) Uani 1 1 d .
H47 H 0.4438 0.5197 0.5558 0.057 Uiso 1 1 calc R
C48 C 0.4271(6) 0.6648(6) 0.5738(3) 0.0425(15) Uani 1 1 d .
H48 H 0.4573 0.6996 0.5324 0.051 Uiso 1 1 calc R
C49 C 0.3900(5) 0.7231(5) 0.6197(3) 0.0328(12) Uani 1 1 d .
C50 C 0.3988(5) 0.8438(5) 0.5998(3) 0.0364(13) Uani 1 1 d .
H50 H 0.369(6) 0.873(6) 0.638(4) 0.044 Uiso 1 1 calc .
C51 C 0.3235(6) 0.9137(6) 0.5343(3) 0.0441(16) Uani 1 1 d .
H51A H 0.3489 0.8850 0.4970 0.066 Uiso 1 1 calc R
H51B H 0.3308 0.9888 0.5224 0.066 Uiso 1 1 calc R
H51C H 0.2435 0.9112 0.5424 0.066 Uiso 1 1 calc R
C52 C 0.5258(6) 0.8562(7) 0.5885(4) 0.0561(19) Uani 1 1 d .
H52A H 0.5733 0.8119 0.6293 0.084 Uiso 1 1 calc R
H52B H 0.5279 0.9322 0.5792 0.084 Uiso 1 1 calc R
H52C H 0.5549 0.8321 0.5501 0.084 Uiso 1 1 calc R
C53 C 0.3077(6) 0.4955(5) 0.7695(3) 0.0377(14) Uani 1 1 d .
H53 H 0.247(7) 0.548(6) 0.784(4) 0.045 Uiso 1 1 calc .
C54 C 0.2556(7) 0.3992(6) 0.7708(4) 0.0560(19) Uani 1 1 d .
H54A H 0.1907 0.4246 0.7380 0.084 Uiso 1 1 calc R
H54B H 0.2298 0.3682 0.8162 0.084 Uiso 1 1 calc R
H54C H 0.3134 0.3438 0.7591 0.084 Uiso 1 1 calc R
C55 C 0.4077(7) 0.4579(7) 0.8225(4) 0.057(2) Uani 1 1 d .
H55A H 0.4704 0.4082 0.8093 0.086 Uiso 1 1 calc R
H55B H 0.3823 0.4208 0.8668 0.086 Uiso 1 1 calc R
H55C H 0.4340 0.5209 0.8249 0.086 Uiso 1 1 calc R
C56 C 0.0963(7) 0.7400(7) 0.5571(4) 0.0502(17) Uani 1 1 d .
H56A H 0.0517 0.6852 0.5744 0.075 Uiso 1 1 calc R
H56B H 0.1771 0.7073 0.5703 0.075 Uiso 1 1 calc R
H56C H 0.0870 0.7681 0.5077 0.075 Uiso 1 1 calc R
C57 C -0.0660(6) 0.8782(6) 0.5674(3) 0.0466(16) Uani 1 1 d .
H57A H -0.1104 0.8216 0.5814 0.056 Uiso 1 1 calc R
H57B H -0.0773 0.9129 0.5179 0.056 Uiso 1 1 calc R
C58 C -0.1055(6) 0.9616(6) 0.6035(3) 0.0449(16) Uani 1 1 d .
H58A H -0.0596 1.0169 0.5900 0.054 Uiso 1 1 calc R
H58B H -0.1864 0.9983 0.5901 0.054 Uiso 1 1 calc R
C59 C -0.1953(5) 0.8738(7) 0.7061(4) 0.0458(16) Uani 1 1 d .
H59A H -0.2590 0.9368 0.7004 0.069 Uiso 1 1 calc R
H59B H -0.1799 0.8343 0.7544 0.069 Uiso 1 1 calc R
H59C H -0.2151 0.8262 0.6830 0.069 Uiso 1 1 calc R
C60 C 0.1767(12) 0.7840(13) 0.3616(9) 0.120(5) Uani 1 1 d .
H60A H 0.1425 0.7827 0.3198 0.180 Uiso 1 1 calc R
H60B H 0.1229 0.8325 0.3810 0.180 Uiso 1 1 calc R
H60C H 0.1945 0.7108 0.3941 0.180 Uiso 1 1 calc R
C61 C 0.3726(11) 0.7532(11) 0.3753(6) 0.095(4) Uani 1 1 d .
H61A H 0.3766 0.6824 0.3684 0.114 Uiso 1 1 calc R
H61B H 0.3751 0.7423 0.4245 0.114 Uiso 1 1 calc R
C62 C 0.4831(11) 0.8038(11) 0.3397(16) 0.239(16) Uani 1 1 d .
H62A H 0.5546 0.7614 0.3663 0.287 Uiso 1 1 calc R
H62B H 0.4909 0.7992 0.2932 0.287 Uiso 1 1 calc R
C63 C 0.5709(17) 0.935(2) 0.3058(13) 0.267(19) Uani 1 1 d .
H63A H 0.6241 0.9338 0.3409 0.400 Uiso 1 1 calc R
H63B H 0.5485 1.0085 0.2740 0.400 Uiso 1 1 calc R
H63C H 0.6079 0.8853 0.2814 0.400 Uiso 1 1 calc R

loop_
_atom_site_aniso_label
_atom_site_aniso_U_11
_atom_site_aniso_U_22
_atom_site_aniso_U_33
_atom_site_aniso_U_23
_atom_site_aniso_U_13
_atom_site_aniso_U_12
Lu 0.02124(13) 0.02867(14) 0.02328(13) -0.00498(9) -0.00103(8) -0.00528(9)
P 0.0254(7) 0.0290(7) 0.0235(7) -0.0075(5) 0.0000(5) -0.0059(5)
O1 0.037(2) 0.043(2) 0.032(2) -0.0128(18) -0.0009(17) -0.0076(19)
O2 0.027(2) 0.045(2) 0.035(2) -0.0101(19) -0.0032(17) -0.0024(18)
O3 0.144(12) 0.212(17) 0.30(2) -0.119(16) -0.007(13) -0.010(12)
O4 0.082(7) 0.086(7) 0.308(18) -0.015(8) 0.019(9) -0.011(5)
N1 0.025(2) 0.024(2) 0.023(2) -0.0060(17) 0.0027(17) -0.0064(17)
N2 0.024(2) 0.030(2) 0.026(2) -0.0057(18) -0.0002(18) -0.0060(18)
C1 0.035(3) 0.035(3) 0.036(3) -0.006(3) -0.006(2) -0.008(3)
C2 0.036(3) 0.037(3) 0.034(3) -0.010(3) -0.003(2) -0.004(3)
C3 0.031(3) 0.037(3) 0.044(3) -0.017(3) 0.005(3) -0.009(2)
C4 0.036(4) 0.051(4) 0.070(5) -0.025(4) -0.006(3) -0.004(3)
C5 0.028(4) 0.078(6) 0.110(7) -0.055(6) -0.001(4) -0.012(4)
C6 0.054(5) 0.075(6) 0.078(6) -0.043(5) 0.021(4) -0.036(4)
C7 0.069(5) 0.048(4) 0.060(5) -0.018(4) 0.012(4) -0.028(4)
C8 0.045(4) 0.042(4) 0.042(4) -0.010(3) 0.000(3) -0.014(3)
C9 0.027(3) 0.033(3) 0.031(3) -0.010(2) 0.001(2) -0.004(2)
C10 0.037(3) 0.040(3) 0.035(3) -0.011(3) 0.003(2) -0.009(3)
C11 0.047(4) 0.037(3) 0.033(3) -0.006(3) -0.003(3) -0.013(3)
C12 0.070(5) 0.041(4) 0.048(4) -0.012(3) 0.004(4) -0.006(3)
C13 0.097(7) 0.043(4) 0.079(6) -0.020(4) 0.013(5) -0.007(5)
C14 0.107(8) 0.034(4) 0.081(6) -0.011(4) 0.003(6) -0.018(4)
C15 0.092(7) 0.064(5) 0.059(5) -0.006(4) 0.016(5) -0.042(5)
C16 0.059(5) 0.046(4) 0.053(4) -0.014(3) 0.012(3) -0.021(3)
C17 0.025(3) 0.030(3) 0.021(2) -0.005(2) 0.001(2) -0.007(2)
C18 0.026(3) 0.040(3) 0.026(3) -0.011(2) -0.002(2) -0.005(2)
C19 0.024(3) 0.044(3) 0.035(3) -0.012(3) 0.001(2) -0.005(2)
C20 0.027(3) 0.052(4) 0.034(3) -0.008(3) 0.005(2) -0.012(3)
C21 0.037(3) 0.040(3) 0.033(3) -0.007(3) 0.005(2) -0.014(3)
C22 0.030(3) 0.033(3) 0.025(3) -0.005(2) 0.002(2) -0.008(2)
C23 0.037(3) 0.029(3) 0.035(3) -0.004(2) 0.005(2) -0.006(2)
C24 0.030(3) 0.031(3) 0.046(4) -0.010(3) 0.000(3) -0.004(2)
C25 0.040(4) 0.070(5) 0.051(4) -0.006(4) 0.018(3) -0.011(4)
C26 0.032(3) 0.035(3) 0.028(3) -0.010(2) -0.001(2) -0.007(2)
C27 0.043(3) 0.041(3) 0.029(3) -0.009(3) 0.000(3) -0.010(3)
C28 0.060(4) 0.054(4) 0.028(3) -0.007(3) 0.005(3) -0.017(3)
C29 0.079(6) 0.047(4) 0.030(3) 0.004(3) -0.009(3) -0.008(4)
C30 0.057(5) 0.053(4) 0.041(4) -0.002(3) -0.010(3) 0.017(4)
C31 0.042(4) 0.044(4) 0.036(3) -0.011(3) -0.002(3) 0.006(3)
C32 0.031(3) 0.034(3) 0.034(3) -0.014(2) -0.004(2) -0.007(2)
C33 0.045(4) 0.034(3) 0.041(3) -0.013(3) 0.001(3) -0.013(3)
C34 0.052(4) 0.034(3) 0.058(4) -0.010(3) -0.004(3) -0.016(3)
C35 0.058(4) 0.036(4) 0.064(5) -0.025(3) -0.003(4) -0.008(3)
C36 0.060(4) 0.050(4) 0.046(4) -0.027(3) 0.000(3) -0.008(3)
C37 0.051(4) 0.040(3) 0.036(3) -0.013(3) -0.002(3) -0.007(3)
C38 0.024(3) 0.038(3) 0.027(3) -0.008(2) 0.000(2) -0.010(2)
C39 0.034(3) 0.057(4) 0.041(4) -0.021(3) -0.001(3) -0.015(3)
C40 0.030(3) 0.073(5) 0.051(4) -0.023(4) -0.004(3) -0.022(3)
C41 0.023(3) 0.061(4) 0.041(3) -0.009(3) -0.001(2) -0.010(3)
C42 0.027(3) 0.040(3) 0.031(3) -0.007(2) 0.001(2) -0.007(2)
C43 0.023(3) 0.027(3) 0.027(3) -0.001(2) -0.002(2) -0.006(2)
C44 0.022(3) 0.033(3) 0.028(3) -0.008(2) 0.001(2) -0.004(2)
C45 0.026(3) 0.033(3) 0.035(3) -0.011(2) 0.003(2) -0.003(2)
C46 0.042(4) 0.038(3) 0.053(4) -0.021(3) 0.004(3) -0.007(3)
C47 0.046(4) 0.057(4) 0.044(4) -0.029(3) 0.007(3) -0.001(3)
C48 0.040(3) 0.048(4) 0.033(3) -0.011(3) 0.007(3) -0.001(3)
C49 0.023(3) 0.039(3) 0.028(3) -0.004(2) 0.000(2) 0.000(2)
C50 0.035(3) 0.034(3) 0.031(3) 0.000(2) 0.007(2) -0.005(2)
C51 0.043(4) 0.043(4) 0.030(3) 0.001(3) 0.005(3) 0.002(3)
C52 0.040(4) 0.062(5) 0.055(4) -0.001(4) 0.009(3) -0.017(3)
C53 0.039(3) 0.028(3) 0.046(4) -0.011(3) 0.012(3) -0.008(3)
C54 0.060(5) 0.041(4) 0.068(5) -0.011(3) 0.008(4) -0.022(3)
C55 0.059(5) 0.061(5) 0.041(4) 0.006(3) 0.001(3) -0.026(4)
C56 0.050(4) 0.067(5) 0.044(4) -0.033(4) 0.004(3) -0.013(4)
C57 0.041(4) 0.059(4) 0.033(3) -0.009(3) -0.011(3) -0.004(3)
C58 0.037(3) 0.045(4) 0.042(4) -0.003(3) -0.013(3) -0.001(3)
C59 0.024(3) 0.068(5) 0.048(4) -0.024(3) 0.003(3) -0.010(3)
C60 0.089(9) 0.129(12) 0.161(14) -0.071(11) 0.050(9) -0.030(8)
C61 0.101(9) 0.100(9) 0.084(8) -0.038(7) -0.032(7) -0.006(7)
C62 0.058(7) 0.076(9) 0.61(5) -0.162(18) -0.090(15) 0.021(6)
C63 0.113(14) 0.31(3) 0.26(3) 0.14(2) -0.061(16) -0.126(18)

loop_
_atom_type_symbol
_atom_type_description
_atom_type_scat_dispersion_real
_atom_type_scat_dispersion_imag
_atom_type_scat_source
C C 0.0033 0.0016 'International Tables Vol C Tables 4.2.6.8 and 6.1.1.4'
H H 0.0000 0.0000 'International Tables Vol C Tables 4.2.6.8 and 6.1.1.4'
N N 0.0061 0.0033 'International Tables Vol C Tables 4.2.6.8 and 6.1.1.4'
O O 0.0106 0.0060 'International Tables Vol C Tables 4.2.6.8 and 6.1.1.4'
P P 0.1023 0.0942 'International Tables Vol C Tables 4.2.6.8 and 6.1.1.4'
Lu Lu -0.4720 5.8584 'International Tables Vol C Tables 4.2.6.8 and 6.1.1.4'

loop_
_geom_angle_atom_site_label_1
_geom_angle_atom_site_label_2
_geom_angle_atom_site_label_3
_geom_angle
N1 Lu N2 85.97(16)
N1 Lu C1 103.98(18)
N2 Lu C1 97.71(19)
N1 Lu O2 175.01(15)
N2 Lu O2 95.17(15)
C1 Lu O2 80.71(18)
N1 Lu C9 95.15(17)
N2 Lu C9 99.42(18)
C1 Lu C9 155.1(2)
O2 Lu C9 79.87(17)
N1 Lu O1 109.31(15)
N2 Lu O1 164.32(15)
C1 Lu O1 75.63(18)
O2 Lu O1 69.92(14)
C9 Lu O1 83.13(17)
N2 P C38 112.8(3)
N2 P C32 113.8(3)
C38 P C32 105.6(3)
N2 P C26 112.5(3)
C38 P C26 107.0(3)
C32 P C26 104.6(3)
C57 O1 C56 109.9(5)
C57 O1 Lu 112.8(4)
C56 O1 Lu 121.2(4)
C59 O2 C58 113.2(5)
C59 O2 Lu 126.4(4)
C58 O2 Lu 108.2(4)
C62 O3 C63 103(2)
C61 O4 C60 116.4(12)
C43 N1 C44 117.0(4)
C43 N1 Lu 128.0(4)
C44 N1 Lu 113.0(3)
C17 N2 P 115.2(4)
C17 N2 Lu 121.0(3)
P N2 Lu 123.8(2)
C2 C1 Lu 166.9(5)
C1 C2 C3 176.4(7)
C8 C3 C4 117.3(6)
C8 C3 C2 121.3(6)
C4 C3 C2 121.3(6)
C5 C4 C3 120.9(7)
C6 C5 C4 120.6(7)
C7 C6 C5 119.5(7)
C6 C7 C8 121.2(8)
C7 C8 C3 120.4(7)
C10 C9 Lu 175.9(5)
C9 C10 C11 179.0(7)
C12 C11 C16 117.5(6)
C12 C11 C10 121.1(6)
C16 C11 C10 121.4(6)
C13 C12 C11 120.6(8)
C14 C13 C12 121.1(9)
C13 C14 C15 119.6(8)
C14 C15 C16 120.9(8)
C15 C16 C11 120.2(8)
C18 C17 C22 119.6(5)
C18 C17 N2 121.0(5)
C22 C17 N2 119.4(5)
C19 C18 C17 118.5(5)
C19 C18 C24 118.9(5)
C17 C18 C24 122.6(5)
C20 C19 C18 122.8(6)
C21 C20 C19 117.4(5)
C21 C20 C25 120.6(6)
C19 C20 C25 121.9(6)
C20 C21 C22 122.5(6)
C21 C22 C17 118.9(5)
C21 C22 C23 118.9(5)
C17 C22 C23 122.2(5)
C31 C26 C27 118.3(6)
C31 C26 P 121.0(5)
C27 C26 P 120.8(5)
C28 C27 C26 120.1(6)
C29 C28 C27 120.9(7)
C28 C29 C30 119.3(6)
C29 C30 C31 121.0(7)
C30 C31 C26 120.4(7)
C37 C32 C33 119.0(6)
C37 C32 P 124.3(5)
C33 C32 P 116.7(5)
C34 C33 C32 119.7(6)
C35 C34 C33 120.8(7)
C36 C35 C34 119.7(7)
C35 C36 C37 121.3(7)
C36 C37 C32 119.5(6)
C39 C38 C43 119.4(5)
C39 C38 P 111.8(4)
C43 C38 P 127.5(4)
C40 C39 C38 122.6(6)
C41 C40 C39 118.0(6)
C40 C41 C42 120.9(6)
C41 C42 C43 122.8(6)
N1 C43 C42 121.6(5)
N1 C43 C38 123.0(5)
C42 C43 C38 115.4(5)
C49 C44 C45 119.6(5)
C49 C44 N1 121.4(5)
C45 C44 N1 118.8(5)
C46 C45 C44 119.1(6)
C46 C45 C53 120.5(6)
C44 C45 C53 120.4(5)
C45 C46 C47 120.6(6)
C48 C47 C46 119.8(6)
C47 C48 C49 121.6(6)
C48 C49 C44 119.3(6)
C48 C49 C50 118.5(5)
C44 C49 C50 122.2(5)
C49 C50 C51 110.8(6)
C49 C50 C52 112.2(5)
C51 C50 C52 109.3(5)
C45 C53 C55 111.4(5)
C45 C53 C54 114.4(6)
C55 C53 C54 110.3(6)
O1 C57 C58 107.7(5)
O2 C58 C57 110.4(5)
O4 C61 C62 108.5(12)
O3 C62 C61 109.0(17)

loop_
_geom_bond_atom_site_label_1
_geom_bond_atom_site_label_2
_geom_bond_distance
Lu N1 2.253(4)
Lu N2 2.259(5)
Lu C1 2.395(6)
Lu O2 2.421(4)
Lu C9 2.424(6)
Lu O1 2.469(4)
P N2 1.621(5)
P C38 1.787(6)
P C32 1.819(6)
P C26 1.827(6)
O1 C57 1.444(8)
O1 C56 1.454(8)
O2 C59 1.436(8)
O2 C58 1.438(8)
O3 C62 1.225(18)
O3 C63 1.48(2)
O4 C61 1.280(14)
O4 C60 1.386(15)
N1 C43 1.368(7)
N1 C44 1.439(7)
N2 C17 1.457(7)
C1 C2 1.199(9)
C2 C3 1.442(9)
C3 C8 1.399(9)
C3 C4 1.401(9)
C4 C5 1.381(11)
C5 C6 1.367(13)
C6 C7 1.363(12)
C7 C8 1.384(10)
C9 C10 1.204(9)
C10 C11 1.443(9)
C11 C12 1.402(10)
C11 C16 1.403(10)
C12 C13 1.374(11)
C13 C14 1.359(14)
C14 C15 1.368(14)
C15 C16 1.381(11)
C17 C18 1.405(8)
C17 C22 1.415(8)
C18 C19 1.396(8)
C18 C24 1.529(8)
C19 C20 1.387(9)
C20 C21 1.385(9)
C20 C25 1.503(9)
C21 C22 1.390(8)
C22 C23 1.504(8)
C26 C31 1.385(9)
C26 C27 1.407(9)
C27 C28 1.386(9)
C28 C29 1.365(11)
C29 C30 1.379(12)
C30 C31 1.382(10)
C32 C37 1.398(9)
C32 C33 1.399(9)
C33 C34 1.392(9)
C34 C35 1.373(11)
C35 C36 1.363(11)
C36 C37 1.390(10)
C38 C39 1.408(8)
C38 C43 1.423(8)
C39 C40 1.383(9)
C40 C41 1.368(10)
C41 C42 1.384(9)
C42 C43 1.416(8)
C44 C49 1.408(8)
C44 C45 1.420(8)
C45 C46 1.394(9)
C45 C53 1.508(8)
C46 C47 1.397(10)
C47 C48 1.374(10)
C48 C49 1.387(9)
C49 C50 1.531(9)
C50 C51 1.533(8)
C50 C52 1.549(9)
C53 C55 1.511(10)
C53 C54 1.516(9)
C57 C58 1.482(10)
C61 C62 1.65(2)
